data_4085658
loop_
_publ_author_name
'Jastrzebski, Johann T. B. H.'
'van Klaveren, Mayra'
'van Koten, Gerard'

_publ_section_title
;
 Stable Divalent Triarylstannates R3SnLi Derived from
 2-[(Dimethylamino)methyl]phenyllithium and SnCl2or R2Sn
;
_journal_issue 11
_journal_name_full Organometallics
_journal_page_first 2600
_journal_paper_doi 10.1021/om5012215
_journal_volume 34
_journal_year 2015
_chemical_absolute_configuration ad
_chemical_formula_moiety 'C35 H52 Li N3 O2 Sn'
_chemical_formula_sum 'C35 H52 Li N3 O2 Sn'
_chemical_formula_weight 672.45
_chemical_name_systematic
;
tris-(2-((dimethylamino)methyl)phenyl)- bis-(tetrahydrofurane)- tin-lithium
;
_space_group_crystal_system orthorhombic
_space_group_IT_number 19
_space_group_name_Hall 'P 2ac 2ab'
_space_group_name_H-M_alt 'P 21 21 21'
_symmetry_space_group_name_Hall 'P 2ac 2ab'
_symmetry_space_group_name_H-M 'P 21 21 21'
_atom_sites_solution_hydrogens geom
_atom_sites_solution_primary direct
_atom_sites_solution_secondary difmap
_audit_creation_method SHELXL-2014/7
_cell_angle_alpha 90
_cell_angle_beta 90
_cell_angle_gamma 90
_cell_formula_units_Z 4
_cell_length_a 9.9375(7)
_cell_length_b 15.943(2)
_cell_length_c 22.152(3)
_cell_measurement_reflns_used 25
_cell_measurement_temperature 153(2)
_cell_measurement_theta_max 13
_cell_measurement_theta_min 11
_cell_volume 3509.6(7)
_computing_cell_refinement 'SET4 (de Boer & Duisenberg, 1984)'
_computing_data_collection 'Locally modified CAD4 Software (Enraf-Nonius, 1989)'
_computing_data_reduction 'HELENA (Spek, 1997)'
_computing_molecular_graphics 'PLATON (Spek, 2015)'
_computing_publication_material 'SHELXL-2014/7 (Sheldrick, 2014)'
_computing_structure_refinement 'SHELXL-2014/7 (Sheldrick, 2014)'
_computing_structure_solution 'SIR92 (Giacovazzo et al., 1992)'
_diffrn_ambient_temperature 153(2)
_diffrn_measured_fraction_theta_full 1.000
_diffrn_measured_fraction_theta_max 0.999
_diffrn_measurement_device_type 'Nonius TurboCAD4'
_diffrn_measurement_method Omega/2theta-scan
_diffrn_radiation_monochromator graphite
_diffrn_radiation_type MoK\a
_diffrn_radiation_wavelength 0.71073
_diffrn_reflns_av_R_equivalents 0.0196
_diffrn_reflns_av_sigmaI/netI 0.0257
_diffrn_reflns_Laue_measured_fraction_full 1.000
_diffrn_reflns_Laue_measured_fraction_max 0.999
_diffrn_reflns_limit_h_max 0
_diffrn_reflns_limit_h_min -12
_diffrn_reflns_limit_k_max 15
_diffrn_reflns_limit_k_min -20
_diffrn_reflns_limit_l_max 28
_diffrn_reflns_limit_l_min 0
_diffrn_reflns_number 6000
_diffrn_reflns_point_group_measured_fraction_full 1.000
_diffrn_reflns_point_group_measured_fraction_max 0.999
_diffrn_reflns_theta_full 25.242
_diffrn_reflns_theta_max 27.504
_diffrn_reflns_theta_min 1.574
_diffrn_source 'Rotating Anode'
_exptl_absorpt_coefficient_mu 0.760
_exptl_absorpt_correction_T_max 0.738
_exptl_absorpt_correction_T_min 0.730
_exptl_absorpt_correction_type refdelf
_exptl_crystal_colour colorless
_exptl_crystal_density_diffrn 1.273
_exptl_crystal_description block
_exptl_crystal_F_000 1408
_exptl_crystal_size_max 0.4
_exptl_crystal_size_mid 0.4
_exptl_crystal_size_min 0.4
_refine_diff_density_max 0.441
_refine_diff_density_min -0.505
_refine_diff_density_rms 0.057
_refine_ls_abs_structure_details
;
 Refined as an inversion twin.
;
_refine_ls_abs_structure_Flack -0.043(19)
_refine_ls_extinction_method none
_refine_ls_goodness_of_fit_ref 1.055
_refine_ls_hydrogen_treatment constr
_refine_ls_matrix_type full
_refine_ls_number_parameters 386
_refine_ls_number_reflns 5560
_refine_ls_number_restraints 0
_refine_ls_restrained_S_all 1.055
_refine_ls_R_factor_all 0.0268
_refine_ls_R_factor_gt 0.0239
_refine_ls_shift/su_max 0.002
_refine_ls_shift/su_mean 0.000
_refine_ls_structure_factor_coef Fsqd
_refine_ls_weighting_details 'w=1/[\s^2^(Fo^2^)+(0.0381P)^2^+0.1858P] where P=(Fo^2^+2Fc^2^)/3'
_refine_ls_weighting_scheme calc
_refine_ls_wR_factor_gt 0.0585
_refine_ls_wR_factor_ref 0.0595
_reflns_Friedel_coverage 0.792
_reflns_Friedel_fraction_full 1.000
_reflns_Friedel_fraction_max 0.999
_reflns_number_gt 5250
_reflns_number_total 5560
_reflns_threshold_expression 'I > 2\s(I)'
_cod_data_source_file om5012215_si_001.cif
_cod_data_source_block 3a
_cod_depositor_comments 'Adding full bibliography for 4085658--4085659.cif.'
_cod_database_code 4085658
_shelx_shelxl_version_number 2014/7
_shelx_space_group_comment
;
The symmetry employed for this shelxl refinement is uniquely defined
by the following loop, which should always be used as a source of
symmetry information in preference to the above space-group names.
They are only intended as comments.
;

loop_
_space_group_symop_operation_xyz
'x, y, z'
'-x+1/2, -y, z+1/2'
'x+1/2, -y+1/2, -z'
'-x, y+1/2, -z+1/2'

loop_
_atom_site_label
_atom_site_type_symbol
_atom_site_fract_x
_atom_site_fract_y
_atom_site_fract_z
_atom_site_U_iso_or_equiv
_atom_site_adp_type
_atom_site_occupancy
_atom_site_site_symmetry_order
_atom_site_calc_flag
_atom_site_refinement_flags_posn
_atom_site_refinement_flags_adp
Sn1 Sn 0.23309(2) 0.47770(2) 0.64113(2) 0.02110(6) Uani 1 1 d . .
O1 O 0.1762(2) 0.68034(16) 0.75339(12) 0.0352(6) Uani 1 1 d . .
O2 O -0.0959(2) 0.61078(15) 0.69890(11) 0.0310(5) Uani 1 1 d . .
N1 N 0.0858(2) 0.48882(18) 0.79405(12) 0.0257(6) Uani 1 1 d . .
N2 N 0.2938(3) 0.68965(19) 0.57980(14) 0.0363(7) Uani 1 1 d . .
N3 N 0.0933(3) 0.4172(2) 0.52067(13) 0.0398(8) Uani 1 1 d . .
C1 C 0.3703(3) 0.4717(2) 0.72173(13) 0.0218(6) Uani 1 1 d . .
C2 C 0.5040(3) 0.50038(19) 0.71905(16) 0.0270(8) Uani 1 1 d . .
H2 H 0.5389 0.5187 0.6814 0.032 Uiso 1 1 calc R U
C3 C 0.5872(3) 0.5029(2) 0.76966(16) 0.0307(8) Uani 1 1 d . .
H3 H 0.6763 0.5241 0.7663 0.037 Uiso 1 1 calc R U
C4 C 0.5404(3) 0.4747(3) 0.82437(15) 0.0344(8) Uani 1 1 d . .
H4 H 0.5977 0.4744 0.8587 0.041 Uiso 1 1 calc R U
C5 C 0.4092(3) 0.4466(2) 0.82905(15) 0.0298(8) Uani 1 1 d . .
H5 H 0.3765 0.4275 0.8669 0.036 Uiso 1 1 calc R U
C6 C 0.3245(3) 0.4459(2) 0.77913(14) 0.0219(7) Uani 1 1 d . .
C7 C 0.1799(3) 0.4182(2) 0.78704(15) 0.0247(7) Uani 1 1 d . .
H7A H 0.1527 0.3846 0.7515 0.030 Uiso 1 1 calc R U
H7B H 0.1736 0.3817 0.8231 0.030 Uiso 1 1 calc R U
C8 C 0.1141(3) 0.5346(2) 0.85046(14) 0.0305(7) Uani 1 1 d . .
H8A H 0.0460 0.5784 0.8563 0.046 Uiso 1 1 calc R U
H8B H 0.2034 0.5605 0.8480 0.046 Uiso 1 1 calc R U
H8C H 0.1115 0.4955 0.8846 0.046 Uiso 1 1 calc R U
C9 C -0.0521(3) 0.4560(3) 0.79702(19) 0.0407(10) Uani 1 1 d . .
H9A H -0.1150 0.5023 0.8040 0.061 Uiso 1 1 calc R U
H9B H -0.0590 0.4155 0.8302 0.061 Uiso 1 1 calc R U
H9C H -0.0744 0.4282 0.7588 0.061 Uiso 1 1 calc R U
C10 C 0.3976(3) 0.49794(19) 0.57483(14) 0.0227(7) Uani 1 1 d . .
C11 C 0.5054(3) 0.4422(2) 0.57214(15) 0.0290(7) Uani 1 1 d . .
H11 H 0.5077 0.3964 0.5995 0.035 Uiso 1 1 calc R U
C12 C 0.6102(4) 0.4512(2) 0.53070(17) 0.0359(9) Uani 1 1 d . .
H12 H 0.6822 0.4120 0.5301 0.043 Uiso 1 1 calc R U
C13 C 0.6086(4) 0.5171(3) 0.49080(16) 0.0376(9) Uani 1 1 d . .
H13 H 0.6801 0.5245 0.4628 0.045 Uiso 1 1 calc R U
C14 C 0.5014(4) 0.5725(2) 0.49186(15) 0.0330(8) Uani 1 1 d . .
H14 H 0.4989 0.6171 0.4634 0.040 Uiso 1 1 calc R U
C15 C 0.3978(3) 0.5646(2) 0.53322(14) 0.0273(7) Uani 1 1 d . .
C16 C 0.2833(4) 0.6262(2) 0.53262(15) 0.0323(8) Uani 1 1 d . .
H16A H 0.2807 0.6544 0.4928 0.039 Uiso 1 1 calc R U
H16B H 0.1977 0.5953 0.5377 0.039 Uiso 1 1 calc R U
C17 C 0.4036(5) 0.7480(3) 0.5676(2) 0.0524(11) Uani 1 1 d . .
H17A H 0.4883 0.7169 0.5642 0.079 Uiso 1 1 calc R U
H17B H 0.4102 0.7886 0.6007 0.079 Uiso 1 1 calc R U
H17C H 0.3860 0.7777 0.5297 0.079 Uiso 1 1 calc R U
C18 C 0.1672(5) 0.7350(3) 0.5859(3) 0.0627(14) Uani 1 1 d . .
H18A H 0.1769 0.7788 0.6166 0.094 Uiso 1 1 calc R U
H18B H 0.0961 0.6959 0.5981 0.094 Uiso 1 1 calc R U
H18C H 0.1435 0.7606 0.5471 0.094 Uiso 1 1 calc R U
C19 C 0.2261(3) 0.33962(19) 0.62925(13) 0.0254(7) Uani 1 1 d . .
C20 C 0.3188(4) 0.2867(2) 0.65782(16) 0.0335(8) Uani 1 1 d . .
H20 H 0.3835 0.3108 0.6842 0.040 Uiso 1 1 calc R U
C21 C 0.3199(4) 0.2005(2) 0.64907(18) 0.0403(9) Uani 1 1 d . .
H21 H 0.3853 0.1666 0.6686 0.048 Uiso 1 1 calc R U
C22 C 0.2255(5) 0.1649(2) 0.61194(17) 0.0452(10) Uani 1 1 d . .
H22 H 0.2255 0.1059 0.6058 0.054 Uiso 1 1 calc R U
C23 C 0.1311(4) 0.2137(2) 0.58362(18) 0.0394(9) Uani 1 1 d . .
H23 H 0.0654 0.1882 0.5585 0.047 Uiso 1 1 calc R U
C24 C 0.1305(4) 0.3002(2) 0.59132(15) 0.0308(8) Uani 1 1 d . .
C25 C 0.0297(4) 0.3527(3) 0.55767(16) 0.0370(9) Uani 1 1 d . .
H25A H -0.0252 0.3159 0.5314 0.044 Uiso 1 1 calc R U
H25B H -0.0316 0.3799 0.5870 0.044 Uiso 1 1 calc R U
C26 C 0.1814(5) 0.3813(4) 0.47524(19) 0.0617(14) Uani 1 1 d . .
H26A H 0.2511 0.3476 0.4950 0.092 Uiso 1 1 calc R U
H26B H 0.2238 0.4265 0.4520 0.092 Uiso 1 1 calc R U
H26C H 0.1288 0.3456 0.4480 0.092 Uiso 1 1 calc R U
C27 C -0.0068(4) 0.4713(3) 0.49306(18) 0.0550(12) Uani 1 1 d . .
H27A H 0.0382 0.5173 0.4718 0.083 Uiso 1 1 calc R U
H27B H -0.0657 0.4944 0.5244 0.083 Uiso 1 1 calc R U
H27C H -0.0607 0.4387 0.4643 0.083 Uiso 1 1 calc R U
C28 C 0.3156(4) 0.6912(3) 0.7368(2) 0.0385(9) Uani 1 1 d . .
H28A H 0.3298 0.6782 0.6936 0.046 Uiso 1 1 calc R U
H28B H 0.3746 0.6546 0.7614 0.046 Uiso 1 1 calc R U
C29 C 0.3432(4) 0.7827(3) 0.7496(2) 0.0549(12) Uani 1 1 d . .
H29A H 0.3085 0.8192 0.7169 0.066 Uiso 1 1 calc R U
H29B H 0.4405 0.7934 0.7553 0.066 Uiso 1 1 calc R U
C30 C 0.2654(5) 0.7949(3) 0.80781(19) 0.0575(12) Uani 1 1 d . .
H30A H 0.3164 0.7734 0.8429 0.069 Uiso 1 1 calc R U
H30B H 0.2436 0.8548 0.8145 0.069 Uiso 1 1 calc R U
C31 C 0.1405(5) 0.7442(3) 0.7969(2) 0.0517(12) Uani 1 1 d . .
H31A H 0.1092 0.7181 0.8350 0.062 Uiso 1 1 calc R U
H31B H 0.0676 0.7802 0.7809 0.062 Uiso 1 1 calc R U
C32 C -0.1482(4) 0.6939(2) 0.70611(18) 0.0364(9) Uani 1 1 d . .
H32A H -0.0865 0.7357 0.6880 0.044 Uiso 1 1 calc R U
H32B H -0.1603 0.7073 0.7494 0.044 Uiso 1 1 calc R U
C33 C -0.2818(4) 0.6940(2) 0.6738(2) 0.0471(10) Uani 1 1 d . .
H33A H -0.3067 0.7510 0.6600 0.056 Uiso 1 1 calc R U
H33B H -0.3545 0.6713 0.6996 0.056 Uiso 1 1 calc R U
C34 C -0.2518(4) 0.6361(2) 0.62056(17) 0.0458(10) Uani 1 1 d . .
H34A H -0.3353 0.6107 0.6045 0.055 Uiso 1 1 calc R U
H34B H -0.2053 0.6666 0.5877 0.055 Uiso 1 1 calc R U
C35 C -0.1619(3) 0.5707(2) 0.64809(17) 0.0360(8) Uani 1 1 d . .
H35A H -0.2155 0.5220 0.6618 0.043 Uiso 1 1 calc R U
H35B H -0.0947 0.5511 0.6183 0.043 Uiso 1 1 calc R U
Li1 Li 0.0851(6) 0.5794(4) 0.7242(3) 0.0284(12) Uani 1 1 d . .

loop_
_atom_site_aniso_label
_atom_site_aniso_U_11
_atom_site_aniso_U_22
_atom_site_aniso_U_33
_atom_site_aniso_U_23
_atom_site_aniso_U_13
_atom_site_aniso_U_12
Sn1 0.02068(9) 0.02152(10) 0.02111(9) 0.00083(9) -0.00051(8) -0.00076(9)
O1 0.0390(14) 0.0270(13) 0.0395(14) -0.0065(12) 0.0054(12) -0.0062(11)
O2 0.0339(13) 0.0249(12) 0.0341(13) -0.0056(11) -0.0047(11) 0.0044(10)
N1 0.0208(12) 0.0284(15) 0.0279(14) 0.0017(13) -0.0003(11) -0.0001(12)
N2 0.0398(18) 0.0283(15) 0.0408(17) 0.0009(14) -0.0009(15) 0.0073(14)
N3 0.0380(17) 0.060(2) 0.0210(14) 0.0036(15) -0.0036(13) -0.0111(16)
C1 0.0213(13) 0.0173(15) 0.0266(15) -0.0025(14) -0.0036(12) 0.0019(15)
C2 0.0258(16) 0.0248(19) 0.0306(17) -0.0036(13) -0.0006(14) 0.0021(12)
C3 0.0200(15) 0.034(2) 0.0379(19) -0.0102(15) -0.0059(14) 0.0025(13)
C4 0.0295(16) 0.043(2) 0.0306(17) -0.0092(19) -0.0124(14) 0.0090(19)
C5 0.0316(17) 0.0326(19) 0.0252(16) -0.0010(15) -0.0049(14) 0.0053(15)
C6 0.0229(15) 0.0168(15) 0.0260(16) -0.0004(13) -0.0017(13) 0.0036(12)
C7 0.0318(17) 0.0200(16) 0.0223(16) 0.0008(14) -0.0021(13) -0.0034(14)
C8 0.0342(16) 0.0307(18) 0.0267(17) -0.0009(15) 0.0041(14) 0.0007(14)
C9 0.0280(18) 0.048(3) 0.046(2) 0.010(2) -0.0025(17) -0.0078(17)
C10 0.0221(14) 0.0246(18) 0.0214(15) -0.0013(12) 0.0004(12) -0.0044(11)
C11 0.0291(17) 0.0264(17) 0.0314(17) -0.0032(15) 0.0028(15) -0.0024(15)
C12 0.0293(18) 0.037(2) 0.042(2) -0.0145(17) 0.0096(16) -0.0016(15)
C13 0.0373(18) 0.045(2) 0.0307(18) -0.007(2) 0.0140(15) -0.011(2)
C14 0.044(2) 0.033(2) 0.0211(16) 0.0000(15) 0.0022(15) -0.0157(18)
C15 0.0302(17) 0.0292(18) 0.0225(16) -0.0053(15) -0.0021(13) -0.0084(15)
C16 0.0350(18) 0.0343(18) 0.0276(16) 0.0105(15) -0.0036(15) -0.0031(16)
C17 0.061(3) 0.030(2) 0.066(3) -0.005(2) -0.002(2) 0.000(2)
C18 0.056(3) 0.056(3) 0.076(3) -0.003(3) -0.003(3) 0.033(2)
C19 0.0297(15) 0.0236(15) 0.0229(15) -0.0018(12) 0.0046(14) -0.0073(14)
C20 0.047(2) 0.0241(17) 0.0296(19) -0.0003(15) 0.0008(15) -0.0013(16)
C21 0.059(2) 0.0225(17) 0.039(2) 0.0013(17) 0.008(2) 0.0025(16)
C22 0.061(3) 0.0260(17) 0.049(2) -0.0100(17) 0.022(2) -0.011(2)
C23 0.041(2) 0.036(2) 0.041(2) -0.0151(18) 0.0104(18) -0.0175(18)
C24 0.0301(17) 0.037(2) 0.0252(17) -0.0077(16) 0.0096(15) -0.0134(16)
C25 0.0294(18) 0.052(3) 0.0298(18) -0.0121(18) -0.0004(15) -0.0177(18)
C26 0.057(3) 0.097(4) 0.032(2) -0.004(2) 0.015(2) -0.006(3)
C27 0.056(3) 0.075(3) 0.034(2) 0.010(2) -0.0156(19) -0.009(3)
C28 0.0308(19) 0.035(2) 0.050(2) -0.0074(19) -0.0018(18) 0.0008(16)
C29 0.043(2) 0.040(2) 0.082(3) -0.014(2) -0.011(2) -0.012(2)
C30 0.076(3) 0.039(2) 0.057(3) -0.016(2) -0.029(3) 0.003(3)
C31 0.063(3) 0.032(2) 0.060(3) -0.014(2) 0.021(2) -0.006(2)
C32 0.0334(19) 0.0268(19) 0.049(2) -0.0107(18) -0.0028(18) 0.0048(16)
C33 0.037(2) 0.0260(19) 0.078(3) 0.0005(19) -0.015(2) 0.0022(18)
C34 0.048(2) 0.042(2) 0.047(2) 0.0042(17) -0.0156(19) -0.004(2)
C35 0.0323(17) 0.0355(19) 0.040(2) -0.0122(19) -0.0016(17) 0.0003(15)
Li1 0.029(3) 0.026(3) 0.030(3) 0.000(3) 0.001(2) -0.002(2)

loop_
_atom_type_symbol
_atom_type_description
_atom_type_scat_dispersion_real
_atom_type_scat_dispersion_imag
_atom_type_scat_source
C C 0.0033 0.0016 'International Tables Vol C Tables 4.2.6.8 and 6.1.1.4'
H H 0.0000 0.0000 'International Tables Vol C Tables 4.2.6.8 and 6.1.1.4'
Li Li -0.0003 0.0001 'International Tables Vol C Tables 4.2.6.8 and 6.1.1.4'
N N 0.0061 0.0033 'International Tables Vol C Tables 4.2.6.8 and 6.1.1.4'
O O 0.0106 0.0060 'International Tables Vol C Tables 4.2.6.8 and 6.1.1.4'
Sn Sn -0.6537 1.4246 'International Tables Vol C Tables 4.2.6.8 and 6.1.1.4'

loop_
_geom_angle_atom_site_label_1
_geom_angle_atom_site_label_2
_geom_angle_atom_site_label_3
_geom_angle
C19 Sn1 C10 95.10(11)
C19 Sn1 C1 94.08(12)
C10 Sn1 C1 94.85(11)
C19 Sn1 Li1 128.52(14)
C10 Sn1 Li1 136.19(14)
C1 Sn1 Li1 79.93(14)
C28 O1 C31 108.7(3)
C28 O1 Li1 117.3(3)
C31 O1 Li1 133.3(3)
C32 O2 C35 109.2(3)
C32 O2 Li1 122.7(3)
C35 O2 Li1 121.8(3)
C9 N1 C7 109.0(3)
C9 N1 C8 108.4(3)
C7 N1 C8 110.3(3)
C9 N1 Li1 105.8(3)
C7 N1 Li1 116.5(3)
C8 N1 Li1 106.4(3)
C18 N2 C16 110.4(3)
C18 N2 C17 110.3(3)
C16 N2 C17 111.3(3)
C27 N3 C26 110.8(3)
C27 N3 C25 111.0(3)
C26 N3 C25 111.9(4)
C2 C1 C6 115.9(3)
C2 C1 Sn1 121.7(2)
C6 C1 Sn1 122.1(2)
C3 C2 C1 122.4(3)
C3 C2 H2 118.8
C1 C2 H2 118.8
C4 C3 C2 120.0(3)
C4 C3 H3 120.0
C2 C3 H3 120.0
C3 C4 C5 119.4(3)
C3 C4 H4 120.3
C5 C4 H4 120.3
C4 C5 C6 120.9(3)
C4 C5 H5 119.5
C6 C5 H5 119.5
C5 C6 C1 121.3(3)
C5 C6 C7 119.0(3)
C1 C6 C7 119.7(3)
N1 C7 C6 113.1(3)
N1 C7 H7A 109.0
C6 C7 H7A 109.0
N1 C7 H7B 109.0
C6 C7 H7B 109.0
H7A C7 H7B 107.8
N1 C8 H8A 109.5
N1 C8 H8B 109.5
H8A C8 H8B 109.5
N1 C8 H8C 109.5
H8A C8 H8C 109.5
H8B C8 H8C 109.5
N1 C9 H9A 109.5
N1 C9 H9B 109.5
H9A C9 H9B 109.5
N1 C9 H9C 109.5
H9A C9 H9C 109.5
H9B C9 H9C 109.5
C11 C10 C15 116.9(3)
C11 C10 Sn1 120.1(2)
C15 C10 Sn1 122.9(2)
C10 C11 C12 122.4(3)
C10 C11 H11 118.8
C12 C11 H11 118.8
C13 C12 C11 119.6(3)
C13 C12 H12 120.2
C11 C12 H12 120.2
C12 C13 C14 119.1(3)
C12 C13 H13 120.5
C14 C13 H13 120.5
C13 C14 C15 121.8(3)
C13 C14 H14 119.1
C15 C14 H14 119.1
C14 C15 C10 120.2(3)
C14 C15 C16 119.9(3)
C10 C15 C16 119.9(3)
N2 C16 C15 113.1(3)
N2 C16 H16A 109.0
C15 C16 H16A 109.0
N2 C16 H16B 109.0
C15 C16 H16B 109.0
H16A C16 H16B 107.8
N2 C17 H17A 109.5
N2 C17 H17B 109.5
H17A C17 H17B 109.5
N2 C17 H17C 109.5
H17A C17 H17C 109.5
H17B C17 H17C 109.5
N2 C18 H18A 109.5
N2 C18 H18B 109.5
H18A C18 H18B 109.5
N2 C18 H18C 109.5
H18A C18 H18C 109.5
H18B C18 H18C 109.5
C20 C19 C24 116.2(3)
C20 C19 Sn1 121.6(2)
C24 C19 Sn1 122.2(3)
C21 C20 C19 122.6(3)
C21 C20 H20 118.7
C19 C20 H20 118.7
C22 C21 C20 119.3(4)
C22 C21 H21 120.4
C20 C21 H21 120.4
C21 C22 C23 120.5(3)
C21 C22 H22 119.8
C23 C22 H22 119.8
C22 C23 C24 120.7(4)
C22 C23 H23 119.7
C24 C23 H23 119.7
C23 C24 C19 120.8(4)
C23 C24 C25 119.6(3)
C19 C24 C25 119.6(3)
N3 C25 C24 112.5(3)
N3 C25 H25A 109.1
C24 C25 H25A 109.1
N3 C25 H25B 109.1
C24 C25 H25B 109.1
H25A C25 H25B 107.8
N3 C26 H26A 109.5
N3 C26 H26B 109.5
H26A C26 H26B 109.5
N3 C26 H26C 109.5
H26A C26 H26C 109.5
H26B C26 H26C 109.5
N3 C27 H27A 109.5
N3 C27 H27B 109.5
H27A C27 H27B 109.5
N3 C27 H27C 109.5
H27A C27 H27C 109.5
H27B C27 H27C 109.5
O1 C28 C29 104.0(3)
O1 C28 H28A 111.0
C29 C28 H28A 111.0
O1 C28 H28B 111.0
C29 C28 H28B 111.0
H28A C28 H28B 109.0
C28 C29 C30 101.0(4)
C28 C29 H29A 111.6
C30 C29 H29A 111.6
C28 C29 H29B 111.6
C30 C29 H29B 111.6
H29A C29 H29B 109.4
C31 C30 C29 102.5(3)
C31 C30 H30A 111.3
C29 C30 H30A 111.3
C31 C30 H30B 111.3
C29 C30 H30B 111.3
H30A C30 H30B 109.2
O1 C31 C30 106.4(3)
O1 C31 H31A 110.4
C30 C31 H31A 110.4
O1 C31 H31B 110.4
C30 C31 H31B 110.4
H31A C31 H31B 108.6
O2 C32 C33 105.5(3)
O2 C32 H32A 110.6
C33 C32 H32A 110.6
O2 C32 H32B 110.6
C33 C32 H32B 110.6
H32A C32 H32B 108.8
C32 C33 C34 101.2(3)
C32 C33 H33A 111.5
C34 C33 H33A 111.5
C32 C33 H33B 111.5
C34 C33 H33B 111.5
H33A C33 H33B 109.4
C35 C34 C33 102.9(3)
C35 C34 H34A 111.2
C33 C34 H34A 111.2
C35 C34 H34B 111.2
C33 C34 H34B 111.2
H34A C34 H34B 109.1
O2 C35 C34 106.2(3)
O2 C35 H35A 110.5
C34 C35 H35A 110.5
O2 C35 H35B 110.5
C34 C35 H35B 110.5
H35A C35 H35B 108.7
O2 Li1 O1 108.1(3)
O2 Li1 N1 112.9(3)
O1 Li1 N1 108.5(3)
O2 Li1 Sn1 115.8(2)
O1 Li1 Sn1 116.2(2)
N1 Li1 Sn1 94.7(2)

loop_
_geom_bond_atom_site_label_1
_geom_bond_atom_site_label_2
_geom_bond_distance
Sn1 C19 2.218(3)
Sn1 C10 2.221(3)
Sn1 C1 2.249(3)
Sn1 Li1 2.859(6)
O1 C28 1.443(4)
O1 C31 1.447(5)
O1 Li1 1.957(6)
O2 C32 1.432(4)
O2 C35 1.451(4)
O2 Li1 1.949(6)
N1 C9 1.469(4)
N1 C7 1.472(4)
N1 C8 1.474(4)
N1 Li1 2.116(6)
N2 C18 1.457(5)
N2 C16 1.458(5)
N2 C17 1.459(5)
N3 C27 1.451(5)
N3 C26 1.452(5)
N3 C25 1.459(5)
C1 C2 1.406(4)
C1 C6 1.412(4)
C2 C3 1.394(5)
C2 H2 0.9500
C3 C4 1.374(5)
C3 H3 0.9500
C4 C5 1.382(5)
C4 H4 0.9500
C5 C6 1.390(4)
C5 H5 0.9500
C6 C7 1.514(4)
C7 H7A 0.9900
C7 H7B 0.9900
C8 H8A 0.9800
C8 H8B 0.9800
C8 H8C 0.9800
C9 H9A 0.9800
C9 H9B 0.9800
C9 H9C 0.9800
C10 C11 1.393(4)
C10 C15 1.407(5)
C11 C12 1.396(5)
C11 H11 0.9500
C12 C13 1.373(6)
C12 H12 0.9500
C13 C14 1.384(6)
C13 H13 0.9500
C14 C15 1.384(5)
C14 H14 0.9500
C15 C16 1.502(5)
C16 H16A 0.9900
C16 H16B 0.9900
C17 H17A 0.9800
C17 H17B 0.9800
C17 H17C 0.9800
C18 H18A 0.9800
C18 H18B 0.9800
C18 H18C 0.9800
C19 C20 1.400(5)
C19 C24 1.416(5)
C20 C21 1.389(5)
C20 H20 0.9500
C21 C22 1.371(6)
C21 H21 0.9500
C22 C23 1.372(6)
C22 H22 0.9500
C23 C24 1.389(5)
C23 H23 0.9500
C24 C25 1.504(5)
C25 H25A 0.9900
C25 H25B 0.9900
C26 H26A 0.9800
C26 H26B 0.9800
C26 H26C 0.9800
C27 H27A 0.9800
C27 H27B 0.9800
C27 H27C 0.9800
C28 C29 1.512(6)
C28 H28A 0.9900
C28 H28B 0.9900
C29 C30 1.517(7)
C29 H29A 0.9900
C29 H29B 0.9900
C30 C31 1.501(6)
C30 H30A 0.9900
C30 H30B 0.9900
C31 H31A 0.9900
C31 H31B 0.9900
C32 C33 1.509(5)
C32 H32A 0.9900
C32 H32B 0.9900
C33 C34 1.527(6)
C33 H33A 0.9900
C33 H33B 0.9900
C34 C35 1.501(5)
C34 H34A 0.9900
C34 H34B 0.9900
C35 H35A 0.9900
C35 H35B 0.9900

loop_
_geom_torsion_atom_site_label_1
_geom_torsion_atom_site_label_2
_geom_torsion_atom_site_label_3
_geom_torsion_atom_site_label_4
_geom_torsion
C6 C1 C2 C3 0.4(5)
Sn1 C1 C2 C3 175.2(2)
C1 C2 C3 C4 1.7(5)
C2 C3 C4 C5 -2.2(6)
C3 C4 C5 C6 0.5(6)
C4 C5 C6 C1 1.6(5)
C4 C5 C6 C7 -177.4(3)
C2 C1 C6 C5 -2.0(5)
Sn1 C1 C6 C5 -176.8(2)
C2 C1 C6 C7 177.0(3)
Sn1 C1 C6 C7 2.3(4)
C9 N1 C7 C6 176.0(3)
C8 N1 C7 C6 -65.1(3)
Li1 N1 C7 C6 56.4(4)
C5 C6 C7 N1 97.5(3)
C1 C6 C7 N1 -81.6(4)
C15 C10 C11 C12 0.3(5)
Sn1 C10 C11 C12 178.9(3)
C10 C11 C12 C13 0.0(5)
C11 C12 C13 C14 -1.1(5)
C12 C13 C14 C15 1.9(5)
C13 C14 C15 C10 -1.5(5)
C13 C14 C15 C16 -179.9(3)
C11 C10 C15 C14 0.4(5)
Sn1 C10 C15 C14 -178.1(2)
C11 C10 C15 C16 178.7(3)
Sn1 C10 C15 C16 0.3(4)
C18 N2 C16 C15 -167.0(3)
C17 N2 C16 C15 70.2(4)
C14 C15 C16 N2 -101.8(4)
C10 C15 C16 N2 79.8(4)
C24 C19 C20 C21 1.2(5)
Sn1 C19 C20 C21 -177.2(3)
C19 C20 C21 C22 -1.2(6)
C20 C21 C22 C23 0.1(6)
C21 C22 C23 C24 0.9(6)
C22 C23 C24 C19 -0.9(5)
C22 C23 C24 C25 177.4(3)
C20 C19 C24 C23 -0.1(5)
Sn1 C19 C24 C23 178.3(3)
C20 C19 C24 C25 -178.4(3)
Sn1 C19 C24 C25 0.0(4)
C27 N3 C25 C24 -175.0(3)
C26 N3 C25 C24 60.6(4)
C23 C24 C25 N3 -123.2(4)
C19 C24 C25 N3 55.1(4)
C31 O1 C28 C29 -24.3(4)
Li1 O1 C28 C29 164.0(3)
O1 C28 C29 C30 39.3(4)
C28 C29 C30 C31 -39.3(4)
C28 O1 C31 C30 -1.0(5)
Li1 O1 C31 C30 168.8(4)
C29 C30 C31 O1 25.7(5)
C35 O2 C32 C33 20.1(4)
Li1 O2 C32 C33 172.8(3)
O2 C32 C33 C34 -35.6(4)
C32 C33 C34 C35 37.4(4)
C32 O2 C35 C34 4.3(4)
Li1 O2 C35 C34 -148.6(3)
C33 C34 C35 O2 -26.4(4)
